data_4337969
loop_
_publ_author_name
'Goura, Joydeb'
'Walsh, James P. S.'
'Tuna, Floriana'
'Chandrasekhar, Vadapalli'

_publ_section_title
;
 Tetranuclear Lanthanide(III) Complexes in a Seesaw Geometry: Synthesis,
 Structure, and Magnetism.
;
_journal_issue 7
_journal_name_full 'Inorganic chemistry'
_journal_page_first 3385
_journal_paper_doi 10.1021/ic4027915
_journal_volume 53
_journal_year 2014
_chemical_formula_moiety 'C61 H67 Gd4 N21 O29'
_chemical_formula_sum 'C61 H67 Gd4 N21 O29'
_chemical_formula_weight 2187.36
_chemical_name_systematic
; 
 ? 
;
_space_group_IT_number 2
_symmetry_cell_setting triclinic
_symmetry_space_group_name_Hall '-P 1'
_symmetry_space_group_name_H-M 'P -1'
_atom_sites_solution_hydrogens geom
_atom_sites_solution_primary direct
_atom_sites_solution_secondary difmap
_audit_creation_method SHELXL-97
_cell_angle_alpha 95.272(5)
_cell_angle_beta 95.905(5)
_cell_angle_gamma 111.219(5)
_cell_formula_units_Z 2
_cell_length_a 13.972(5)
_cell_length_b 15.262(5)
_cell_length_c 20.028(5)
_cell_measurement_reflns_used 9950
_cell_measurement_temperature 100(2)
_cell_measurement_theta_max 28.32
_cell_measurement_theta_min 2.41
_cell_volume 3922(2)
_computing_cell_refinement 'Bruker SAINT'
_computing_data_collection 'Bruker APEX2'
_computing_data_reduction 'Bruker SAINT'
_computing_molecular_graphics 'Bruker SHELXTL'
_computing_publication_material 'Bruker SHELXTL'
_computing_structure_refinement 'SHELXL-97 (Sheldrick, 1997)'
_computing_structure_solution 'SHELXS-97 (Sheldrick, 1990)'
_diffrn_ambient_temperature 100(2)
_diffrn_measured_fraction_theta_full 0.994
_diffrn_measured_fraction_theta_max 0.994
_diffrn_measurement_device_type 'Bruker APEX-II CCD'
_diffrn_measurement_method '\f and \w scans'
_diffrn_radiation_monochromator graphite
_diffrn_radiation_source 'fine-focus sealed tube'
_diffrn_radiation_type MoK\a
_diffrn_radiation_wavelength 0.71069
_diffrn_reflns_av_R_equivalents 0.0235
_diffrn_reflns_av_sigmaI/netI 0.0387
_diffrn_reflns_limit_h_max 16
_diffrn_reflns_limit_h_min -12
_diffrn_reflns_limit_k_max 18
_diffrn_reflns_limit_k_min -18
_diffrn_reflns_limit_l_max 21
_diffrn_reflns_limit_l_min -24
_diffrn_reflns_number 26602
_diffrn_reflns_theta_full 25.50
_diffrn_reflns_theta_max 25.50
_diffrn_reflns_theta_min 2.00
_diffrn_standards_number 0
_exptl_absorpt_coefficient_mu 3.432
_exptl_absorpt_correction_T_max 1.00
_exptl_absorpt_correction_T_min 0.5171
_exptl_absorpt_correction_type empirical
_exptl_absorpt_process_details sadabs
_exptl_crystal_colour yellow
_exptl_crystal_density_diffrn 1.852
_exptl_crystal_density_method 'not measured'
_exptl_crystal_description block
_exptl_crystal_F_000 2136
_exptl_crystal_size_max 0.16
_exptl_crystal_size_mid 0.14
_exptl_crystal_size_min 0.11
_refine_diff_density_max 2.196
_refine_diff_density_min -1.415
_refine_diff_density_rms 0.135
_refine_ls_extinction_method none
_refine_ls_goodness_of_fit_ref 1.062
_refine_ls_hydrogen_treatment mixed
_refine_ls_matrix_type full
_refine_ls_number_parameters 1074
_refine_ls_number_reflns 14489
_refine_ls_number_restraints 6
_refine_ls_restrained_S_all 1.066
_refine_ls_R_factor_all 0.0438
_refine_ls_R_factor_gt 0.0332
_refine_ls_shift/su_max 0.000
_refine_ls_shift/su_mean 0.000
_refine_ls_structure_factor_coef Fsqd
_refine_ls_weighting_details 'calc w=1/[\s^2^(Fo^2^)+(0.0278P)^2^+17.1365P] where P=(Fo^2^+2Fc^2^)/3'
_refine_ls_weighting_scheme calc
_refine_ls_wR_factor_gt 0.0752
_refine_ls_wR_factor_ref 0.0802
_reflns_number_gt 12332
_reflns_number_total 14489
_reflns_threshold_expression >2sigma(I)
_cod_data_source_file ic4027915_si_002.cif
_cod_data_source_block Complex_1
_cod_depositor_comments
;
The following automatic conversions were performed:

'_symmetry_cell_setting' value 'Triclinic' changed to 'triclinic'
according to
/usr/data/users/saulius/automatic-downloads/rss-feeds/ACS/lib/dictionaries/cif_core.dic
dictionary named 'cif_core.dic' version 2.4.2 from 2011-04-26.

Automatic conversion script
Id: cif_fix_values 2281 2013-09-26 08:29:07Z andrius 

 Adding full bibliography for 4337969--4337972.cif.
;
_cod_original_sg_symbol_H-M P-1
_cod_database_code 4337969

loop_
_symmetry_equiv_pos_as_xyz
'x, y, z'
'-x, -y, -z'

loop_
_atom_site_label
_atom_site_type_symbol
_atom_site_fract_x
_atom_site_fract_y
_atom_site_fract_z
_atom_site_U_iso_or_equiv
_atom_site_adp_type
_atom_site_occupancy
_atom_site_symmetry_multiplicity
_atom_site_calc_flag
_atom_site_refinement_flags
Gd1 Gd 0.959231(18) 0.321091(16) 0.344104(12) 0.01417(6) Uani 1 1 d .
Gd2 Gd 1.05445(2) 0.341242(17) 0.185016(13) 0.01892(7) Uani 1 1 d .
Gd3 Gd 0.920350(19) 0.105249(16) 0.224394(12) 0.01509(6) Uani 1 1 d .
Gd4 Gd 0.702203(19) 0.141576(17) 0.289545(13) 0.01657(6) Uani 1 1 d .
O1 O 1.0930(3) 0.3178(3) 0.06893(19) 0.0295(9) Uani 1 1 d .
O2 O 0.9871(3) 0.1804(2) 0.13203(17) 0.0209(8) Uani 1 1 d .
O3 O 0.7339(3) 0.1059(3) 0.07715(19) 0.0276(9) Uani 1 1 d .
O4 O 0.7379(3) 0.0617(2) 0.19975(17) 0.0180(7) Uani 1 1 d .
O5 O 0.5817(3) 0.2083(2) 0.33593(18) 0.0214(8) Uani 1 1 d .
O6 O 0.7841(3) 0.2973(2) 0.35150(17) 0.0175(7) Uani 1 1 d .
O7 O 0.8416(3) 0.4736(3) 0.2493(2) 0.0314(9) Uani 1 1 d .
O8 O 1.0077(3) 0.4301(2) 0.26463(18) 0.0211(8) Uani 1 1 d .
O9 O 1.0574(3) 0.2581(2) 0.2756(2) 0.0168(8) Uani 1 1 d .
O10 O 0.8656(3) 0.1474(2) 0.32954(19) 0.0162(7) Uani 1 1 d .
O11 O 0.8777(3) 0.2455(2) 0.23132(19) 0.0223(8) Uani 1 1 d .
O12 O 0.9572(3) 0.3073(2) 0.46841(18) 0.0212(8) Uani 1 1 d .
O13 O 1.0598(3) 0.2518(3) 0.42122(18) 0.0230(8) Uani 1 1 d .
O14 O 1.0707(3) 0.2694(3) 0.53137(18) 0.0283(9) Uani 1 1 d .
O15 O 1.0454(3) 0.0728(3) 0.31122(18) 0.0230(8) Uani 1 1 d .
O16 O 1.0639(3) 0.0498(3) 0.20599(18) 0.0229(8) Uani 1 1 d .
O17 O 1.1559(3) 0.0099(3) 0.2835(2) 0.0410(11) Uani 1 1 d .
O18 O 0.9038(3) 0.3423(3) 0.1081(2) 0.0343(10) Uani 1 1 d .
O19 O 0.9029(5) 0.4651(4) 0.0607(3) 0.0667(17) Uani 1 1 d .
O20 O 0.6547(3) 0.2287(3) 0.2013(2) 0.0294(9) Uani 1 1 d .
O21 O 0.5370(3) 0.0911(3) 0.20906(19) 0.0250(8) Uani 1 1 d .
O22 O 0.5154(4) 0.1683(3) 0.1254(2) 0.0422(11) Uani 1 1 d .
O23 O 0.5105(5) 0.6036(3) 0.3266(3) 0.0719(18) Uani 1 1 d .
O24 O 0.5712(4) 0.7209(5) 0.4046(3) 0.079(2) Uani 1 1 d .
O25 O 0.4659(4) 0.7222(4) 0.3227(4) 0.078(2) Uani 1 1 d .
O29 O 1.0417(3) 0.4720(3) 0.12385(19) 0.0274(9) Uani 1 1 d .
O32 O 0.6879(5) 0.7244(4) 1.0333(3) 0.0660(16) Uani 1 1 d .
H32 H 0.7071 0.7773 1.0552 0.099 Uiso 1 1 calc R
O33 O 0.6632(8) 0.3901(19) 0.0668(5) 0.419(18) Uani 1 1 d .
O34 O 0.531(2) 0.5690(11) 0.0957(10) 0.441(16) Uani 1 1 d U
N1 N 0.8633(3) -0.0236(3) 0.1198(2) 0.0219(10) Uani 1 1 d .
N2 N 0.8098(4) -0.1153(3) 0.1316(3) 0.0270(11) Uani 1 1 d .
N3 N 0.8441(3) -0.0651(3) 0.2477(2) 0.0204(9) Uani 1 1 d .
N4 N 0.6113(3) -0.0394(3) 0.2878(2) 0.0219(10) Uani 1 1 d .
N5 N 0.5901(4) -0.0730(4) 0.3477(2) 0.0248(10) Uani 1 1 d .
N6 N 0.6678(3) 0.0829(3) 0.4019(2) 0.0227(10) Uani 1 1 d .
N7 N 0.9566(3) 0.4762(3) 0.4037(2) 0.0185(9) Uani 1 1 d .
N8 N 1.0518(3) 0.5486(3) 0.4258(2) 0.0206(10) Uani 1 1 d .
N9 N 1.1363(3) 0.4469(3) 0.3981(2) 0.0207(9) Uani 1 1 d .
N10 N 1.2134(3) 0.4907(3) 0.2393(2) 0.0225(10) Uani 1 1 d .
N11 N 1.3112(4) 0.4881(4) 0.2389(3) 0.0295(11) Uani 1 1 d .
N12 N 1.2314(4) 0.3279(3) 0.1938(3) 0.0295(11) Uani 1 1 d .
N13 N 0.9488(4) 0.4286(4) 0.0969(3) 0.0351(12) Uani 1 1 d .
N14 N 1.0308(3) 0.2754(3) 0.4753(2) 0.0200(9) Uani 1 1 d .
N15 N 1.0903(4) 0.0431(3) 0.2676(2) 0.0249(10) Uani 1 1 d .
N16 N 0.5670(4) 0.1621(3) 0.1769(2) 0.0268(11) Uani 1 1 d .
N17 N 0.8953(4) 0.0617(3) 0.4567(3) 0.0342(12) Uani 1 1 d .
N18 N 0.5175(4) 0.6815(3) 0.3507(3) 0.0311(12) Uani 1 1 d .
N19 N 0.3474(5) 0.9075(4) 0.3026(3) 0.0485(15) Uani 1 1 d .
N20 N 0.2748(4) 0.2395(4) 0.3506(4) 0.0493(16) Uani 1 1 d .
N21 N 0.2942(7) 0.6484(6) 0.1151(5) 0.102(3) Uani 1 1 d .
C1 C 1.1653(5) 0.3915(4) 0.0390(3) 0.0334(14) Uani 1 1 d .
H1A H 1.2099 0.3667 0.0171 0.050 Uiso 1 1 calc R
H1B H 1.2064 0.4430 0.0737 0.050 Uiso 1 1 calc R
H1C H 1.1279 0.4140 0.0062 0.050 Uiso 1 1 calc R
C2 C 1.0372(5) 0.2316(4) 0.0290(3) 0.0256(12) Uani 1 1 d .
C3 C 1.0346(5) 0.2177(4) -0.0407(3) 0.0292(13) Uani 1 1 d .
H3 H 1.0722 0.2669 -0.0631 0.035 Uiso 1 1 calc R
C4 C 0.9743(5) 0.1282(4) -0.0767(3) 0.0300(13) Uani 1 1 d .
H4 H 0.9694 0.1180 -0.1236 0.036 Uiso 1 1 calc R
C5 C 0.9224(4) 0.0555(4) -0.0427(3) 0.0266(12) Uani 1 1 d .
H5 H 0.8841 -0.0041 -0.0672 0.032 Uiso 1 1 calc R
C6 C 0.9253(4) 0.0679(4) 0.0279(3) 0.0241(12) Uani 1 1 d .
C7 C 0.9820(4) 0.1591(4) 0.0651(3) 0.0228(12) Uani 1 1 d .
C8 C 0.8718(4) -0.0160(4) 0.0572(3) 0.0204(11) Uani 1 1 d .
H8 H 0.8393 -0.0716 0.0269 0.024 Uiso 1 1 calc R
C9 C 0.7990(4) -0.1359(4) 0.1960(3) 0.0230(12) Uani 1 1 d .
C10 C 0.7417(4) -0.2292(4) 0.2061(3) 0.0315(14) Uani 1 1 d .
H10 H 0.7118 -0.2766 0.1692 0.038 Uiso 1 1 calc R
C11 C 0.7299(5) -0.2501(4) 0.2702(3) 0.0324(14) Uani 1 1 d .
H11 H 0.6910 -0.3114 0.2775 0.039 Uiso 1 1 calc R
C12 C 0.7769(5) -0.1782(4) 0.3245(3) 0.0311(13) Uani 1 1 d .
H12 H 0.7712 -0.1905 0.3688 0.037 Uiso 1 1 calc R
C13 C 0.8321(4) -0.0885(4) 0.3109(3) 0.0259(12) Uani 1 1 d .
H13 H 0.8632 -0.0407 0.3475 0.031 Uiso 1 1 calc R
C14 C 0.7271(5) 0.1371(5) 0.0124(3) 0.0398(16) Uani 1 1 d .
H14A H 0.7457 0.0981 -0.0201 0.060 Uiso 1 1 calc R
H14B H 0.7737 0.2020 0.0154 0.060 Uiso 1 1 calc R
H14C H 0.6574 0.1323 -0.0016 0.060 Uiso 1 1 calc R
C15 C 0.6648(4) 0.0192(4) 0.0841(3) 0.0254(12) Uani 1 1 d .
C16 C 0.5980(5) -0.0479(5) 0.0320(3) 0.0345(15) Uani 1 1 d .
H16 H 0.5989 -0.0356 -0.0126 0.041 Uiso 1 1 calc R
C17 C 0.5296(5) -0.1338(5) 0.0466(3) 0.0370(16) Uani 1 1 d .
H17 H 0.4866 -0.1795 0.0114 0.044 Uiso 1 1 calc R
C18 C 0.5250(4) -0.1517(4) 0.1124(3) 0.0348(15) Uani 1 1 d .
H18 H 0.4780 -0.2090 0.1214 0.042 Uiso 1 1 calc R
C19 C 0.5913(4) -0.0836(4) 0.1667(3) 0.0240(12) Uani 1 1 d .
C20 C 0.6660(4) -0.0005(4) 0.1516(3) 0.0221(12) Uani 1 1 d .
C21 C 0.5778(4) -0.1035(4) 0.2351(3) 0.0252(12) Uani 1 1 d .
H21 H 0.5431 -0.1661 0.2415 0.030 Uiso 1 1 calc R
C22 C 0.6210(4) -0.0092(4) 0.4065(3) 0.0224(12) Uani 1 1 d .
C23 C 0.6023(4) -0.0433(4) 0.4690(3) 0.0306(13) Uani 1 1 d .
H23 H 0.5702 -0.1079 0.4708 0.037 Uiso 1 1 calc R
C24 C 0.6323(5) 0.0203(4) 0.5263(3) 0.0334(14) Uani 1 1 d .
H24 H 0.6202 -0.0003 0.5680 0.040 Uiso 1 1 calc R
C25 C 0.6815(5) 0.1173(4) 0.5225(3) 0.0327(14) Uani 1 1 d .
H25 H 0.7027 0.1620 0.5612 0.039 Uiso 1 1 calc R
C26 C 0.6973(5) 0.1440(4) 0.4605(3) 0.0299(13) Uani 1 1 d .
H26 H 0.7306 0.2083 0.4580 0.036 Uiso 1 1 calc R
C27 C 0.4769(4) 0.1525(4) 0.3450(3) 0.0273(13) Uani 1 1 d .
H27A H 0.4679 0.1653 0.3912 0.041 Uiso 1 1 calc R
H27B H 0.4642 0.0863 0.3341 0.041 Uiso 1 1 calc R
H27C H 0.4290 0.1687 0.3156 0.041 Uiso 1 1 calc R
C28 C 0.6191(4) 0.3047(4) 0.3603(3) 0.0216(11) Uani 1 1 d .
C29 C 0.5556(4) 0.3533(4) 0.3745(3) 0.0278(13) Uani 1 1 d .
H29 H 0.4839 0.3218 0.3680 0.033 Uiso 1 1 calc R
C30 C 0.5995(5) 0.4493(4) 0.3985(3) 0.0355(15) Uani 1 1 d .
H30 H 0.5574 0.4828 0.4079 0.043 Uiso 1 1 calc R
C31 C 0.7053(4) 0.4951(4) 0.4085(3) 0.0300(13) Uani 1 1 d .
H31 H 0.7344 0.5596 0.4246 0.036 Uiso 1 1 calc R
C32 C 0.7710(4) 0.4461(4) 0.3946(3) 0.0222(11) Uani 1 1 d .
C33 C 0.7277(4) 0.3487(4) 0.3685(3) 0.0184(11) Uani 1 1 d .
C34 C 0.8806(4) 0.5037(4) 0.4098(3) 0.0215(11) Uani 1 1 d .
H34 H 0.8981 0.5675 0.4258 0.026 Uiso 1 1 calc R
C35 C 1.1419(4) 0.5334(4) 0.4220(3) 0.0210(11) Uani 1 1 d .
C36 C 1.2372(4) 0.6103(4) 0.4430(3) 0.0292(13) Uani 1 1 d .
H36 H 1.2385 0.6701 0.4586 0.035 Uiso 1 1 calc R
C37 C 1.3269(4) 0.5956(4) 0.4401(3) 0.0347(15) Uani 1 1 d .
H37 H 1.3905 0.6451 0.4545 0.042 Uiso 1 1 calc R
C38 C 1.3230(4) 0.5059(4) 0.4152(3) 0.0328(14) Uani 1 1 d .
H38 H 1.3835 0.4945 0.4123 0.039 Uiso 1 1 calc R
C39 C 1.2273(4) 0.4349(4) 0.3953(3) 0.0267(12) Uani 1 1 d .
H39 H 1.2248 0.3749 0.3789 0.032 Uiso 1 1 calc R
C40 C 0.7507(5) 0.4945(6) 0.2351(4) 0.053(2) Uani 1 1 d .
H40A H 0.7430 0.5315 0.2741 0.079 Uiso 1 1 calc R
H40B H 0.6910 0.4363 0.2242 0.079 Uiso 1 1 calc R
H40C H 0.7567 0.5296 0.1973 0.079 Uiso 1 1 calc R
C41 C 0.9353(5) 0.5491(4) 0.2589(3) 0.0268(12) Uani 1 1 d .
C42 C 0.9484(5) 0.6442(4) 0.2632(3) 0.0372(15) Uani 1 1 d .
H42 H 0.8909 0.6615 0.2602 0.045 Uiso 1 1 calc R
C43 C 1.0483(6) 0.7135(4) 0.2722(3) 0.0405(16) Uani 1 1 d .
H43 H 1.0571 0.7772 0.2764 0.049 Uiso 1 1 calc R
C44 C 1.1332(5) 0.6892(4) 0.2750(3) 0.0349(15) Uani 1 1 d .
H44 H 1.1992 0.7364 0.2812 0.042 Uiso 1 1 calc R
C45 C 1.1217(4) 0.5927(4) 0.2685(3) 0.0265(12) Uani 1 1 d .
C46 C 1.0222(4) 0.5220(4) 0.2648(3) 0.0216(11) Uani 1 1 d .
C47 C 1.2141(4) 0.5717(4) 0.2649(3) 0.0246(12) Uani 1 1 d .
H47 H 1.2779 0.6195 0.2821 0.030 Uiso 1 1 calc R
C48 C 1.3187(4) 0.4022(4) 0.2199(3) 0.0283(13) Uani 1 1 d .
C49 C 0.3265(5) 0.9188(4) 0.2489(4) 0.0373(15) Uani 1 1 d .
C50 C 0.3017(6) 0.9336(6) 0.1805(4) 0.059(2) Uani 1 1 d .
H50A H 0.2582 0.9700 0.1798 0.088 Uiso 1 1 calc R
H50B H 0.2658 0.8734 0.1527 0.088 Uiso 1 1 calc R
H50C H 0.3645 0.9674 0.1633 0.088 Uiso 1 1 calc R
C51 C 0.2187(6) 0.6605(6) 0.1057(5) 0.059(2) Uani 1 1 d .
C52 C 0.1254(7) 0.6763(6) 0.0923(4) 0.062(2) Uani 1 1 d .
H52A H 0.1403 0.7374 0.0775 0.093 Uiso 1 1 calc R
H52B H 0.0939 0.6744 0.1327 0.093 Uiso 1 1 calc R
H52C H 0.0788 0.6279 0.0574 0.093 Uiso 1 1 calc R
C53 C 0.9279(7) 0.0866(7) 0.5879(4) 0.068(3) Uani 1 1 d .
H53A H 0.9833 0.1466 0.6037 0.102 Uiso 1 1 calc R
H53B H 0.9464 0.0366 0.6039 0.102 Uiso 1 1 calc R
H53C H 0.8659 0.0862 0.6048 0.102 Uiso 1 1 calc R
C54 C 0.9097(5) 0.0718(4) 0.5138(3) 0.0332(14) Uani 1 1 d .
C55 C 0.2374(6) 0.1716(6) 0.4616(5) 0.064(2) Uani 1 1 d .
H55A H 0.2827 0.2166 0.4988 0.096 Uiso 1 1 calc R
H55B H 0.2488 0.1132 0.4608 0.096 Uiso 1 1 calc R
H55C H 0.1665 0.1601 0.4670 0.096 Uiso 1 1 calc R
C56 C 0.2583(5) 0.2089(5) 0.3992(4) 0.0407(17) Uani 1 1 d .
C59 C 1.4167(5) 0.3959(5) 0.2280(3) 0.0379(15) Uani 1 1 d .
H59 H 1.4757 0.4485 0.2463 0.046 Uiso 1 1 calc R
C60 C 1.4234(5) 0.3103(5) 0.2081(4) 0.052(2) Uani 1 1 d .
H60 H 1.4875 0.3042 0.2120 0.063 Uiso 1 1 calc R
C61 C 1.3332(6) 0.2325(5) 0.1820(5) 0.060(2) Uani 1 1 d .
H61 H 1.3359 0.1734 0.1690 0.071 Uiso 1 1 calc R
C62 C 1.2414(5) 0.2446(4) 0.1758(4) 0.0436(17) Uani 1 1 d .
H62 H 1.1817 0.1923 0.1581 0.052 Uiso 1 1 calc R
C64 C 0.6527(12) 0.7272(11) 0.9721(7) 0.146(7) Uani 1 1 d .
H64A H 0.6687 0.7921 0.9651 0.219 Uiso 1 1 calc R
H64B H 0.5789 0.6936 0.9641 0.219 Uiso 1 1 calc R
H64C H 0.6843 0.6980 0.9413 0.219 Uiso 1 1 calc R
H113 H 1.096(4) 0.253(4) 0.291(3) 0.000(15) Uiso 1 1 d .
H112 H 0.834(4) 0.261(4) 0.204(3) 0.022(15) Uiso 1 1 d .
H111 H 0.873(5) 0.126(5) 0.360(3) 0.04(2) Uiso 1 1 d .
H116 H 1.055(6) 0.600(5) 0.446(4) 0.05(2) Uiso 1 1 d .
H117 H 1.374(6) 0.530(5) 0.261(4) 0.05(2) Uiso 1 1 d .
H115 H 0.558(6) -0.132(5) 0.349(4) 0.05(2) Uiso 1 1 d .
H118 H 0.780(6) -0.163(5) 0.100(4) 0.05(2) Uiso 1 1 d .

loop_
_atom_site_aniso_label
_atom_site_aniso_U_11
_atom_site_aniso_U_22
_atom_site_aniso_U_33
_atom_site_aniso_U_23
_atom_site_aniso_U_13
_atom_site_aniso_U_12
Gd1 0.01456(12) 0.01095(12) 0.01648(13) -0.00054(9) 0.00227(9) 0.00477(9)
Gd2 0.02653(14) 0.01359(13) 0.01747(13) 0.00232(10) 0.00494(10) 0.00800(10)
Gd3 0.01745(13) 0.01160(12) 0.01648(13) 0.00020(9) 0.00320(9) 0.00599(10)
Gd4 0.01638(13) 0.01271(12) 0.01939(13) -0.00092(10) 0.00011(10) 0.00543(10)
O1 0.045(2) 0.018(2) 0.024(2) 0.0056(16) 0.0121(18) 0.0074(18)
O2 0.030(2) 0.0196(19) 0.0169(19) 0.0018(15) 0.0065(15) 0.0135(16)
O3 0.035(2) 0.032(2) 0.020(2) 0.0082(17) 0.0056(17) 0.0155(19)
O4 0.0199(18) 0.0147(17) 0.0182(18) -0.0011(14) 0.0005(14) 0.0064(15)
O5 0.0177(18) 0.0176(18) 0.028(2) 0.0016(15) 0.0041(15) 0.0059(15)
O6 0.0176(18) 0.0157(17) 0.0197(19) -0.0014(14) 0.0025(14) 0.0079(14)
O7 0.028(2) 0.029(2) 0.041(2) 0.0072(19) 0.0043(18) 0.0149(18)
O8 0.025(2) 0.0133(18) 0.026(2) 0.0027(15) 0.0068(16) 0.0074(15)
O9 0.0146(19) 0.0154(19) 0.022(2) 0.0059(15) -0.0008(16) 0.0082(16)
O10 0.0173(18) 0.0150(18) 0.0154(19) 0.0024(15) 0.0005(15) 0.0054(15)
O11 0.028(2) 0.0160(18) 0.023(2) -0.0008(15) -0.0054(16) 0.0114(16)
O12 0.0242(19) 0.0192(19) 0.0211(19) 0.0007(15) 0.0037(15) 0.0096(16)
O13 0.025(2) 0.024(2) 0.020(2) -0.0023(16) 0.0021(15) 0.0125(16)
O14 0.044(2) 0.025(2) 0.018(2) 0.0029(16) -0.0032(17) 0.0158(18)
O15 0.026(2) 0.023(2) 0.024(2) 0.0026(16) 0.0072(16) 0.0126(16)
O16 0.029(2) 0.023(2) 0.020(2) 0.0038(16) 0.0070(16) 0.0124(17)
O17 0.046(3) 0.055(3) 0.042(3) 0.014(2) 0.009(2) 0.041(2)
O18 0.040(2) 0.028(2) 0.031(2) 0.0023(18) -0.0021(19) 0.0112(19)
O19 0.079(4) 0.051(3) 0.068(4) 0.019(3) -0.026(3) 0.028(3)
O20 0.030(2) 0.031(2) 0.030(2) 0.0052(18) 0.0015(17) 0.0143(18)
O21 0.0212(19) 0.021(2) 0.031(2) -0.0001(17) -0.0010(16) 0.0081(16)
O22 0.044(3) 0.057(3) 0.030(2) -0.001(2) -0.012(2) 0.031(2)
O23 0.080(4) 0.022(3) 0.119(5) 0.010(3) 0.057(4) 0.015(3)
O24 0.040(3) 0.094(5) 0.059(4) -0.022(3) 0.011(3) -0.021(3)
O25 0.036(3) 0.075(4) 0.119(5) 0.065(4) 0.000(3) 0.006(3)
O29 0.037(2) 0.020(2) 0.024(2) 0.0036(16) 0.0042(18) 0.0095(18)
O32 0.061(4) 0.059(4) 0.057(4) -0.026(3) 0.010(3) 0.005(3)
O33 0.079(7) 0.96(5) 0.063(6) -0.018(14) 0.022(5) 0.028(15)
O34 0.69(4) 0.129(12) 0.251(19) -0.011(12) -0.10(2) -0.085(17)
N1 0.021(2) 0.016(2) 0.028(3) -0.0030(19) 0.0024(19) 0.0075(18)
N2 0.029(3) 0.016(2) 0.034(3) -0.002(2) 0.009(2) 0.006(2)
N3 0.023(2) 0.014(2) 0.025(2) 0.0022(18) 0.0082(19) 0.0071(18)
N4 0.020(2) 0.018(2) 0.028(3) 0.0048(19) 0.0032(19) 0.0072(18)
N5 0.026(3) 0.021(3) 0.031(3) 0.010(2) 0.013(2) 0.009(2)
N6 0.024(2) 0.017(2) 0.028(3) 0.0041(19) 0.0066(19) 0.0076(19)
N7 0.020(2) 0.016(2) 0.017(2) 0.0017(17) 0.0037(17) 0.0030(18)
N8 0.019(2) 0.015(2) 0.025(2) -0.0037(19) 0.0038(18) 0.0041(18)
N9 0.017(2) 0.022(2) 0.020(2) -0.0007(18) 0.0026(18) 0.0042(18)
N10 0.020(2) 0.021(2) 0.026(2) 0.0044(19) 0.0065(19) 0.0062(19)
N11 0.020(3) 0.037(3) 0.030(3) -0.001(2) 0.006(2) 0.009(2)
N12 0.030(3) 0.028(3) 0.034(3) 0.009(2) 0.017(2) 0.010(2)
N13 0.054(4) 0.027(3) 0.028(3) 0.007(2) -0.002(2) 0.021(3)
N14 0.024(2) 0.012(2) 0.021(2) 0.0012(18) -0.0004(19) 0.0037(18)
N15 0.028(3) 0.021(2) 0.031(3) 0.008(2) 0.007(2) 0.013(2)
N16 0.026(3) 0.033(3) 0.025(3) -0.006(2) 0.000(2) 0.018(2)
N17 0.047(3) 0.026(3) 0.027(3) 0.005(2) 0.001(2) 0.011(2)
N18 0.023(3) 0.019(3) 0.045(3) 0.008(2) 0.001(2) 0.001(2)
N19 0.045(4) 0.033(3) 0.054(4) 0.005(3) 0.004(3) 0.001(3)
N20 0.034(3) 0.036(3) 0.078(5) 0.000(3) 0.013(3) 0.014(3)
N21 0.057(5) 0.083(6) 0.145(9) 0.046(6) 0.000(5) -0.001(5)
C1 0.041(4) 0.030(3) 0.030(3) 0.009(3) 0.015(3) 0.011(3)
C2 0.037(3) 0.024(3) 0.021(3) 0.000(2) 0.008(2) 0.016(3)
C3 0.041(3) 0.027(3) 0.025(3) 0.008(2) 0.012(3) 0.016(3)
C4 0.040(3) 0.041(4) 0.017(3) 0.003(3) 0.006(2) 0.024(3)
C5 0.027(3) 0.034(3) 0.022(3) -0.003(2) 0.000(2) 0.017(3)
C6 0.028(3) 0.023(3) 0.025(3) -0.001(2) 0.002(2) 0.016(2)
C7 0.028(3) 0.029(3) 0.017(3) 0.002(2) 0.002(2) 0.017(2)
C8 0.022(3) 0.019(3) 0.021(3) -0.005(2) 0.002(2) 0.011(2)
C9 0.025(3) 0.017(3) 0.031(3) 0.001(2) 0.009(2) 0.011(2)
C10 0.029(3) 0.016(3) 0.046(4) -0.005(3) 0.004(3) 0.007(2)
C11 0.029(3) 0.020(3) 0.052(4) 0.011(3) 0.014(3) 0.011(2)
C12 0.032(3) 0.029(3) 0.040(4) 0.013(3) 0.014(3) 0.017(3)
C13 0.029(3) 0.017(3) 0.032(3) 0.001(2) 0.004(2) 0.009(2)
C14 0.041(4) 0.059(4) 0.030(3) 0.015(3) 0.006(3) 0.029(3)
C15 0.024(3) 0.031(3) 0.024(3) -0.004(2) -0.004(2) 0.016(2)
C16 0.032(3) 0.046(4) 0.028(3) -0.005(3) -0.005(3) 0.022(3)
C17 0.029(3) 0.044(4) 0.034(4) -0.020(3) -0.009(3) 0.019(3)
C18 0.020(3) 0.026(3) 0.052(4) -0.012(3) -0.003(3) 0.008(2)
C19 0.017(3) 0.020(3) 0.033(3) -0.005(2) -0.002(2) 0.009(2)
C20 0.018(3) 0.021(3) 0.027(3) -0.008(2) -0.001(2) 0.011(2)
C21 0.018(3) 0.015(3) 0.041(3) 0.000(2) 0.004(2) 0.006(2)
C22 0.019(3) 0.020(3) 0.033(3) 0.006(2) 0.010(2) 0.012(2)
C23 0.028(3) 0.030(3) 0.041(4) 0.013(3) 0.014(3) 0.015(3)
C24 0.042(4) 0.037(4) 0.030(3) 0.016(3) 0.012(3) 0.021(3)
C25 0.044(4) 0.032(3) 0.025(3) 0.004(3) 0.006(3) 0.018(3)
C26 0.038(3) 0.021(3) 0.028(3) 0.004(2) 0.005(3) 0.008(3)
C27 0.016(3) 0.021(3) 0.042(4) 0.002(2) 0.011(2) 0.002(2)
C28 0.020(3) 0.019(3) 0.026(3) 0.002(2) 0.005(2) 0.008(2)
C29 0.019(3) 0.025(3) 0.040(3) 0.000(3) 0.005(2) 0.010(2)
C30 0.030(3) 0.026(3) 0.056(4) -0.004(3) 0.009(3) 0.019(3)
C31 0.029(3) 0.020(3) 0.043(4) -0.006(3) 0.005(3) 0.013(2)
C32 0.023(3) 0.020(3) 0.026(3) 0.000(2) 0.002(2) 0.011(2)
C33 0.017(3) 0.019(3) 0.022(3) 0.002(2) 0.004(2) 0.010(2)
C34 0.024(3) 0.013(2) 0.027(3) 0.000(2) 0.006(2) 0.006(2)
C35 0.021(3) 0.018(3) 0.021(3) 0.000(2) 0.005(2) 0.004(2)
C36 0.024(3) 0.024(3) 0.031(3) -0.003(2) 0.006(2) 0.000(2)
C37 0.018(3) 0.034(3) 0.038(4) -0.005(3) 0.003(2) -0.005(2)
C38 0.020(3) 0.037(3) 0.037(4) -0.002(3) 0.003(3) 0.009(3)
C39 0.021(3) 0.028(3) 0.029(3) 0.000(2) 0.001(2) 0.008(2)
C40 0.037(4) 0.061(5) 0.075(6) 0.031(4) 0.012(4) 0.031(4)
C41 0.035(3) 0.025(3) 0.026(3) 0.008(2) 0.010(2) 0.016(3)
C42 0.053(4) 0.032(3) 0.044(4) 0.015(3) 0.017(3) 0.031(3)
C43 0.063(5) 0.018(3) 0.047(4) 0.007(3) 0.022(3) 0.018(3)
C44 0.049(4) 0.015(3) 0.036(4) 0.001(2) 0.016(3) 0.005(3)
C45 0.034(3) 0.019(3) 0.025(3) 0.001(2) 0.009(2) 0.006(2)
C46 0.034(3) 0.016(3) 0.018(3) 0.003(2) 0.007(2) 0.012(2)
C47 0.025(3) 0.016(3) 0.026(3) 0.002(2) 0.003(2) 0.001(2)
C48 0.026(3) 0.030(3) 0.031(3) 0.007(3) 0.010(2) 0.011(3)
C49 0.032(3) 0.026(3) 0.041(4) -0.007(3) 0.001(3) 0.000(3)
C50 0.040(4) 0.071(6) 0.042(4) 0.000(4) -0.003(3) -0.003(4)
C51 0.044(5) 0.050(5) 0.075(6) 0.024(4) 0.001(4) 0.007(4)
C52 0.082(6) 0.042(4) 0.060(5) 0.019(4) 0.003(4) 0.018(4)
C53 0.064(5) 0.091(7) 0.033(4) 0.024(4) 0.000(4) 0.009(5)
C54 0.036(3) 0.029(3) 0.032(4) 0.014(3) 0.003(3) 0.008(3)
C55 0.057(5) 0.068(6) 0.084(6) 0.026(5) 0.009(4) 0.041(5)
C56 0.030(4) 0.028(3) 0.069(5) 0.004(3) 0.011(3) 0.016(3)
C59 0.028(3) 0.043(4) 0.043(4) 0.005(3) 0.007(3) 0.013(3)
C60 0.032(4) 0.054(5) 0.083(6) 0.015(4) 0.019(4) 0.026(4)
C61 0.045(4) 0.041(4) 0.106(7) 0.008(4) 0.019(4) 0.029(4)
C62 0.035(4) 0.024(3) 0.074(5) 0.006(3) 0.021(3) 0.012(3)
C64 0.181(15) 0.177(15) 0.102(11) -0.046(10) -0.032(10) 0.123(13)

loop_
_atom_type_symbol
_atom_type_description
_atom_type_scat_dispersion_real
_atom_type_scat_dispersion_imag
_atom_type_scat_source
C C 0.0033 0.0016 'International Tables Vol C Tables 4.2.6.8 and 6.1.1.4'
H H 0.0000 0.0000 'International Tables Vol C Tables 4.2.6.8 and 6.1.1.4'
N N 0.0061 0.0033 'International Tables Vol C Tables 4.2.6.8 and 6.1.1.4'
O O 0.0106 0.0060 'International Tables Vol C Tables 4.2.6.8 and 6.1.1.4'
Gd Gd -0.1653 3.9035 'International Tables Vol C Tables 4.2.6.8 and 6.1.1.4'

loop_
_geom_angle_atom_site_label_1
_geom_angle_atom_site_label_2
_geom_angle_atom_site_label_3
_geom_angle
O6 Gd1 O8 104.64(12)
O6 Gd1 O11 78.93(12)
O8 Gd1 O11 69.28(12)
O6 Gd1 O9 138.86(12)
O8 Gd1 O9 76.72(12)
O11 Gd1 O9 62.86(13)
O6 Gd1 O10 74.37(11)
O8 Gd1 O10 132.06(12)
O11 Gd1 O10 63.47(12)
O9 Gd1 O10 75.26(12)
O6 Gd1 O12 79.97(12)
O8 Gd1 O12 144.08(12)
O11 Gd1 O12 144.72(12)
O9 Gd1 O12 123.24(12)
O10 Gd1 O12 83.76(12)
O6 Gd1 O13 121.73(12)
O8 Gd1 O13 133.22(12)
O11 Gd1 O13 122.49(12)
O9 Gd1 O13 72.61(13)
O10 Gd1 O13 71.71(12)
O12 Gd1 O13 50.71(11)
O6 Gd1 N7 72.64(12)
O8 Gd1 N7 75.46(13)
O11 Gd1 N7 126.60(13)
O9 Gd1 N7 142.86(13)
O10 Gd1 N7 141.80(13)
O12 Gd1 N7 72.07(12)
O13 Gd1 N7 110.90(12)
O6 Gd1 N9 135.33(12)
O8 Gd1 N9 74.49(13)
O11 Gd1 N9 135.93(13)
O9 Gd1 N9 85.32(13)
O10 Gd1 N9 139.51(13)
O12 Gd1 N9 77.72(13)
O13 Gd1 N9 68.66(13)
N7 Gd1 N9 63.84(13)
O6 Gd1 N14 102.84(12)
O8 Gd1 N14 143.30(12)
O11 Gd1 N14 140.51(12)
O9 Gd1 N14 97.76(13)
O10 Gd1 N14 78.84(12)
O12 Gd1 N14 25.76(11)
O13 Gd1 N14 25.18(11)
N7 Gd1 N14 90.20(12)
N9 Gd1 N14 68.88(13)
O6 Gd1 Gd2 120.80(8)
O8 Gd1 Gd2 39.26(8)
O11 Gd1 Gd2 48.67(9)
O9 Gd1 Gd2 39.77(9)
O10 Gd1 Gd2 98.87(9)
O12 Gd1 Gd2 159.09(8)
O13 Gd1 Gd2 110.23(8)
N7 Gd1 Gd2 114.31(10)
N9 Gd1 Gd2 87.31(10)
N14 Gd1 Gd2 134.18(9)
O6 Gd1 Gd4 40.56(8)
O8 Gd1 Gd4 111.54(9)
O11 Gd1 Gd4 51.26(9)
O9 Gd1 Gd4 99.75(9)
O10 Gd1 Gd4 39.06(8)
O12 Gd1 Gd4 95.17(8)
O13 Gd1 Gd4 107.82(9)
N7 Gd1 Gd4 113.08(10)
N9 Gd1 Gd4 172.79(10)
N14 Gd1 Gd4 105.15(8)
Gd2 Gd1 Gd4 99.869(17)
O8 Gd2 O9 80.23(13)
O8 Gd2 O2 136.22(12)
O9 Gd2 O2 77.20(12)
O8 Gd2 O1 148.02(13)
O9 Gd2 O1 131.74(13)
O2 Gd2 O1 65.14(12)
O8 Gd2 O18 85.88(13)
O9 Gd2 O18 129.48(14)
O2 Gd2 O18 80.41(13)
O1 Gd2 O18 73.85(14)
O8 Gd2 O29 77.47(13)
O9 Gd2 O29 157.49(13)
O2 Gd2 O29 121.89(12)
O1 Gd2 O29 70.56(12)
O18 Gd2 O29 51.90(13)
O8 Gd2 N12 123.93(14)
O9 Gd2 N12 76.12(15)
O2 Gd2 N12 86.04(14)
O1 Gd2 N12 72.37(15)
O18 Gd2 N12 146.21(15)
O29 Gd2 N12 114.33(14)
O8 Gd2 N10 69.66(13)
O9 Gd2 N10 94.95(14)
O2 Gd2 N10 148.83(13)
O1 Gd2 N10 101.87(14)
O18 Gd2 N10 124.93(14)
O29 Gd2 N10 74.46(13)
N12 Gd2 N10 62.80(15)
O8 Gd2 O11 65.61(12)
O9 Gd2 O11 59.69(13)
O2 Gd2 O11 70.62(11)
O1 Gd2 O11 126.40(12)
O18 Gd2 O11 70.29(13)
O29 Gd2 O11 112.48(12)
N12 Gd2 O11 133.17(13)
N10 Gd2 O11 131.25(12)
O8 Gd2 N13 80.07(14)
O9 Gd2 N13 149.91(15)
O2 Gd2 N13 102.28(13)
O1 Gd2 N13 70.74(14)
O18 Gd2 N13 26.33(14)
O29 Gd2 N13 25.58(14)
N12 Gd2 N13 133.95(16)
N10 Gd2 N13 99.25(15)
O11 Gd2 N13 91.38(14)
O8 Gd2 Gd1 40.96(9)
O9 Gd2 Gd1 41.74(10)
O2 Gd2 Gd1 102.26(9)
O1 Gd2 Gd1 167.14(9)
O18 Gd2 Gd1 102.42(10)
O29 Gd2 Gd1 117.23(9)
N12 Gd2 Gd1 110.67(11)
N10 Gd2 Gd1 90.38(10)
O11 Gd2 Gd1 42.23(8)
N13 Gd2 Gd1 111.48(11)
O8 Gd2 Gd3 100.74(9)
O9 Gd2 Gd3 42.53(9)
O2 Gd2 Gd3 40.21(9)
O1 Gd2 Gd3 105.20(9)
O18 Gd2 Gd3 94.48(10)
O29 Gd2 Gd3 146.32(9)
N12 Gd2 Gd3 94.80(11)
N10 Gd2 Gd3 137.14(10)
O11 Gd2 Gd3 42.00(7)
N13 Gd2 Gd3 120.75(11)
Gd1 Gd2 Gd3 62.456(11)
O2 Gd3 O4 104.89(12)
O2 Gd3 O11 75.91(12)
O4 Gd3 O11 69.90(12)
O2 Gd3 O10 137.67(12)
O4 Gd3 O10 74.23(12)
O11 Gd3 O10 63.93(13)
O2 Gd3 O9 74.70(12)
O4 Gd3 O9 130.31(12)
O11 Gd3 O9 61.77(13)
O10 Gd3 O9 74.98(12)
O2 Gd3 O16 76.76(12)
O4 Gd3 O16 143.04(12)
O11 Gd3 O16 142.31(12)
O10 Gd3 O16 129.46(12)
O9 Gd3 O16 86.26(13)
O2 Gd3 N3 135.30(13)
O4 Gd3 N3 75.24(13)
O11 Gd3 N3 138.86(13)
O10 Gd3 N3 86.30(13)
O9 Gd3 N3 139.55(13)
O16 Gd3 N3 78.45(13)
O2 Gd3 O15 117.94(12)
O4 Gd3 O15 136.58(12)
O11 Gd3 O15 125.52(12)
O10 Gd3 O15 78.64(12)
O9 Gd3 O15 71.57(12)
O16 Gd3 O15 50.84(12)
N3 Gd3 O15 69.73(13)
O2 Gd3 N1 72.76(13)
O4 Gd3 N1 75.24(12)
O11 Gd3 N1 124.28(13)
O10 Gd3 N1 141.79(13)
O9 Gd3 N1 143.21(14)
O16 Gd3 N1 70.04(13)
N3 Gd3 N1 63.99(14)
O15 Gd3 N1 109.77(13)
O2 Gd3 N15 98.48(13)
O4 Gd3 N15 146.13(12)
O11 Gd3 N15 140.82(12)
O10 Gd3 N15 104.08(13)
O9 Gd3 N15 79.24(13)
O16 Gd3 N15 25.47(12)
N3 Gd3 N15 70.91(13)
O15 Gd3 N15 25.45(12)
N1 Gd3 N15 89.00(13)
O2 Gd3 Gd2 40.66(8)
O4 Gd3 Gd2 110.49(8)
O11 Gd3 Gd2 47.99(9)
O10 Gd3 Gd2 98.77(9)
O9 Gd3 Gd2 39.31(9)
O16 Gd3 Gd2 94.75(9)
N3 Gd3 Gd2 173.15(10)
O15 Gd3 Gd2 106.62(8)
N1 Gd3 Gd2 113.15(10)
N15 Gd3 Gd2 103.23(9)
O2 Gd3 Gd4 119.99(8)
O4 Gd3 Gd4 37.70(8)
O11 Gd3 Gd4 51.02(9)
O10 Gd3 Gd4 38.66(8)
O9 Gd3 Gd4 98.22(9)
O16 Gd3 Gd4 163.25(8)
N3 Gd3 Gd4 87.91(10)
O15 Gd3 Gd4 115.24(8)
N1 Gd3 Gd4 112.64(10)
N15 Gd3 Gd4 139.58(9)
Gd2 Gd3 Gd4 98.923(19)
O4 Gd4 O10 78.28(12)
O4 Gd4 O6 134.37(12)
O10 Gd4 O6 76.94(12)
O4 Gd4 O5 147.71(12)
O10 Gd4 O5 133.88(12)
O6 Gd4 O5 65.38(11)
O4 Gd4 O20 83.07(13)
O10 Gd4 O20 127.71(13)
O6 Gd4 O20 82.65(12)
O5 Gd4 O20 73.99(13)
O4 Gd4 O21 78.31(12)
O10 Gd4 O21 156.37(12)
O6 Gd4 O21 122.93(11)
O5 Gd4 O21 69.69(12)
O20 Gd4 O21 51.91(13)
O4 Gd4 N6 125.58(13)
O10 Gd4 N6 80.74(14)
O6 Gd4 N6 87.10(13)
O5 Gd4 N6 72.07(13)
O20 Gd4 N6 145.80(13)
O21 Gd4 N6 110.68(14)
O4 Gd4 N4 69.73(13)
O10 Gd4 N4 95.13(13)
O6 Gd4 N4 149.92(13)
O5 Gd4 N4 104.18(13)
O20 Gd4 N4 123.06(13)
O21 Gd4 N4 73.61(13)
N6 Gd4 N4 62.89(14)
O4 Gd4 O11 63.97(11)
O10 Gd4 O11 58.81(12)
O6 Gd4 O11 70.44(11)
O5 Gd4 O11 124.82(11)
O20 Gd4 O11 69.06(12)
O21 Gd4 O11 112.57(12)
N6 Gd4 O11 136.74(13)
N4 Gd4 O11 130.11(12)
O4 Gd4 N16 77.71(12)
O10 Gd4 N16 146.80(13)
O6 Gd4 N16 104.67(12)
O5 Gd4 N16 71.64(12)
O20 Gd4 N16 26.18(13)
O21 Gd4 N16 25.86(13)
N6 Gd4 N16 132.23(14)
N4 Gd4 N16 97.70(14)
O11 Gd4 N16 89.95(13)
O4 Gd4 Gd1 98.63(9)
O10 Gd4 Gd1 42.37(9)
O6 Gd4 Gd1 40.08(8)
O5 Gd4 Gd1 105.44(8)
O20 Gd4 Gd1 94.48(9)
O21 Gd4 Gd1 146.37(9)
N6 Gd4 Gd1 98.39(10)
N4 Gd4 Gd1 137.27(9)
O11 Gd4 Gd1 41.49(7)
N16 Gd4 Gd1 120.52(10)
O4 Gd4 Gd3 39.58(8)
O10 Gd4 Gd3 40.99(9)
O6 Gd4 Gd3 101.51(8)
O5 Gd4 Gd3 165.77(8)
O20 Gd4 Gd3 99.70(9)
O21 Gd4 Gd3 116.84(9)
N6 Gd4 Gd3 114.32(10)
N4 Gd4 Gd3 89.97(10)
O11 Gd4 Gd3 41.63(7)
N16 Gd4 Gd3 108.42(9)
Gd1 Gd4 Gd3 61.79(2)
C2 O1 C1 118.3(4)
C2 O1 Gd2 118.3(3)
C1 O1 Gd2 123.3(3)
C7 O2 Gd3 138.9(3)
C7 O2 Gd2 120.9(3)
Gd3 O2 Gd2 99.13(12)
C15 O3 C14 117.3(5)
C20 O4 Gd4 124.3(3)
C20 O4 Gd3 132.6(3)
Gd4 O4 Gd3 102.72(13)
C28 O5 C27 117.0(4)
C28 O5 Gd4 118.5(3)
C27 O5 Gd4 124.3(3)
C33 O6 Gd1 138.7(3)
C33 O6 Gd4 120.6(3)
Gd1 O6 Gd4 99.36(12)
C41 O7 C40 116.8(5)
C46 O8 Gd2 125.1(3)
C46 O8 Gd1 134.5(3)
Gd2 O8 Gd1 99.78(13)
Gd2 O9 Gd1 98.49(14)
Gd2 O9 Gd3 98.16(14)
Gd1 O9 Gd3 99.76(14)
Gd4 O10 Gd3 100.35(14)
Gd4 O10 Gd1 98.58(13)
Gd3 O10 Gd1 99.22(13)
Gd1 O11 Gd3 101.26(14)
Gd1 O11 Gd2 89.10(12)
Gd3 O11 Gd2 90.01(12)
Gd1 O11 Gd4 87.24(12)
Gd3 O11 Gd4 87.35(11)
Gd2 O11 Gd4 174.99(16)
N14 O12 Gd1 96.0(3)
N14 O13 Gd1 96.2(3)
N15 O15 Gd3 94.9(3)
N15 O16 Gd3 97.4(3)
N13 O18 Gd2 95.1(3)
N16 O20 Gd4 95.5(3)
N16 O21 Gd4 95.2(3)
N13 O29 Gd2 95.8(3)
C8 N1 N2 113.9(4)
C8 N1 Gd3 130.2(4)
N2 N1 Gd3 115.8(3)
C9 N2 N1 121.0(5)
C9 N3 C13 116.4(5)
C9 N3 Gd3 120.0(4)
C13 N3 Gd3 122.9(3)
C21 N4 N5 114.6(5)
C21 N4 Gd4 126.9(4)
N5 N4 Gd4 118.4(3)
N4 N5 C22 118.5(5)
C22 N6 C26 117.0(5)
C22 N6 Gd4 121.8(4)
C26 N6 Gd4 121.2(4)
C34 N7 N8 112.1(4)
C34 N7 Gd1 130.6(3)
N8 N7 Gd1 116.6(3)
C35 N8 N7 120.7(4)
C35 N9 C39 117.0(5)
C35 N9 Gd1 119.0(3)
C39 N9 Gd1 123.3(3)
C47 N10 N11 113.8(5)
C47 N10 Gd2 127.8(4)
N11 N10 Gd2 118.3(3)
C48 N11 N10 118.2(5)
C48 N12 C62 116.8(5)
C48 N12 Gd2 121.6(4)
C62 N12 Gd2 121.5(4)
O19 N13 O29 122.1(5)
O19 N13 O18 120.8(6)
O29 N13 O18 117.1(4)
O19 N13 Gd2 178.7(5)
O29 N13 Gd2 58.6(3)
O18 N13 Gd2 58.6(3)
O14 N14 O13 122.3(4)
O14 N14 O12 121.6(4)
O13 N14 O12 116.1(4)
O14 N14 Gd1 170.9(3)
O13 N14 Gd1 58.6(2)
O12 N14 Gd1 58.2(2)
O17 N15 O15 122.1(5)
O17 N15 O16 121.4(5)
O15 N15 O16 116.5(4)
O17 N15 Gd3 174.8(4)
O15 N15 Gd3 59.6(2)
O16 N15 Gd3 57.1(2)
O22 N16 O21 122.4(5)
O22 N16 O20 120.8(5)
O21 N16 O20 116.8(4)
O22 N16 Gd4 174.1(4)
O21 N16 Gd4 59.0(2)
O20 N16 Gd4 58.3(2)
O23 N18 O24 121.8(7)
O23 N18 O25 120.7(6)
O24 N18 O25 117.4(6)
O1 C2 C3 123.1(5)
O1 C2 C7 114.3(5)
C3 C2 C7 122.6(5)
C2 C3 C4 118.7(5)
C5 C4 C3 119.9(5)
C4 C5 C6 122.1(5)
C5 C6 C7 118.9(5)
C5 C6 C8 116.0(5)
C7 C6 C8 125.0(5)
O2 C7 C2 118.1(5)
O2 C7 C6 124.2(5)
C2 C7 C6 117.6(5)
N1 C8 C6 128.2(5)
N3 C9 N2 118.2(5)
N3 C9 C10 122.3(5)
N2 C9 C10 119.6(5)
C11 C10 C9 119.9(5)
C10 C11 C12 118.8(5)
C13 C12 C11 118.3(6)
N3 C13 C12 124.3(5)
O3 C15 C16 126.0(5)
O3 C15 C20 113.9(5)
C16 C15 C20 120.2(6)
C15 C16 C17 119.9(6)
C18 C17 C16 120.7(5)
C17 C18 C19 120.5(6)
C20 C19 C18 118.6(6)
C20 C19 C21 123.4(5)
C18 C19 C21 118.0(5)
O4 C20 C19 121.7(5)
O4 C20 C15 118.7(5)
C19 C20 C15 119.6(5)
N4 C21 C19 123.8(5)
N6 C22 N5 118.3(5)
N6 C22 C23 122.5(5)
N5 C22 C23 119.1(5)
C24 C23 C22 118.5(6)
C23 C24 C25 119.8(6)
C26 C25 C24 117.9(6)
N6 C26 C25 124.2(5)
C29 C28 O5 123.4(5)
C29 C28 C33 122.8(5)
O5 C28 C33 113.8(4)
C28 C29 C30 119.5(5)
C31 C30 C29 119.8(5)
C30 C31 C32 121.2(5)
C31 C32 C33 119.8(5)
C31 C32 C34 114.4(5)
C33 C32 C34 125.8(5)
O6 C33 C28 119.4(4)
O6 C33 C32 123.8(4)
C28 C33 C32 116.8(4)
N7 C34 C32 127.0(5)
N9 C35 N8 118.9(5)
N9 C35 C36 122.6(5)
N8 C35 C36 118.6(5)
C37 C36 C35 119.0(5)
C36 C37 C38 119.5(5)
C39 C38 C37 118.2(5)
N9 C39 C38 123.8(5)
O7 C41 C42 125.7(5)
O7 C41 C46 113.6(5)
C42 C41 C46 120.7(6)
C41 C42 C43 119.6(6)
C44 C43 C42 121.0(6)
C43 C44 C45 120.5(6)
C46 C45 C44 119.3(5)
C46 C45 C47 123.1(5)
C44 C45 C47 117.6(5)
O8 C46 C45 121.9(5)
O8 C46 C41 119.6(5)
C45 C46 C41 118.5(5)
N10 C47 C45 124.0(5)
N12 C48 N11 118.3(5)
N12 C48 C59 122.9(6)
N11 C48 C59 118.8(5)
N19 C49 C50 179.1(8)
N21 C51 C52 178.4(11)
N17 C54 C53 178.9(8)
N20 C56 C55 179.0(8)
C60 C59 C48 118.3(6)
C59 C60 C61 119.3(6)
C62 C61 C60 118.7(7)
N12 C62 C61 124.0(7)

loop_
_geom_bond_atom_site_label_1
_geom_bond_atom_site_label_2
_geom_bond_distance
Gd1 O6 2.363(3)
Gd1 O8 2.378(4)
Gd1 O11 2.402(4)
Gd1 O9 2.406(4)
Gd1 O10 2.468(4)
Gd1 O12 2.520(4)
Gd1 O13 2.532(4)
Gd1 N7 2.566(4)
Gd1 N9 2.570(4)
Gd1 N14 2.948(4)
Gd1 Gd2 3.5739(8)
Gd1 Gd4 3.6218(10)
Gd2 O8 2.295(3)
Gd2 O9 2.312(4)
Gd2 O2 2.384(3)
Gd2 O1 2.463(4)
Gd2 O18 2.483(4)
Gd2 O29 2.486(4)
Gd2 N12 2.542(5)
Gd2 N10 2.588(4)
Gd2 O11 2.684(4)
Gd2 N13 2.898(5)
Gd2 Gd3 3.6119(11)
Gd3 O2 2.362(4)
Gd3 O4 2.374(3)
Gd3 O11 2.417(4)
Gd3 O10 2.423(4)
Gd3 O9 2.466(4)
Gd3 O16 2.489(4)
Gd3 N3 2.537(4)
Gd3 O15 2.546(4)
Gd3 N1 2.579(4)
Gd3 N15 2.940(4)
Gd3 Gd4 3.6344(11)
Gd4 O4 2.278(3)
Gd4 O10 2.308(4)
Gd4 O6 2.387(3)
Gd4 O5 2.474(3)
Gd4 O20 2.483(4)
Gd4 O21 2.498(4)
Gd4 N6 2.525(5)
Gd4 N4 2.584(4)
Gd4 O11 2.828(4)
Gd4 N16 2.904(5)
O1 C2 1.383(6)
O1 C1 1.439(7)
O2 C7 1.339(6)
O3 C15 1.356(7)
O3 C14 1.427(7)
O4 C20 1.336(6)
O5 C28 1.392(6)
O5 C27 1.443(6)
O6 C33 1.343(6)
O7 C41 1.376(7)
O7 C40 1.425(7)
O8 C46 1.343(6)
O12 N14 1.288(5)
O13 N14 1.261(6)
O14 N14 1.228(5)
O15 N15 1.268(6)
O16 N15 1.275(6)
O17 N15 1.227(6)
O18 N13 1.290(6)
O19 N13 1.218(6)
O20 N16 1.287(6)
O21 N16 1.272(6)
O22 N16 1.228(6)
O23 N18 1.207(7)
O24 N18 1.216(7)
O25 N18 1.235(7)
O29 N13 1.258(6)
O32 C64 1.283(13)
N1 C8 1.285(7)
N1 N2 1.382(6)
N2 C9 1.366(7)
N3 C9 1.344(7)
N3 C13 1.358(7)
N4 C21 1.292(7)
N4 N5 1.366(6)
N5 C22 1.379(7)
N6 C22 1.335(7)
N6 C26 1.355(7)
N7 C34 1.288(7)
N7 N8 1.382(6)
N8 C35 1.367(7)
N9 C35 1.334(7)
N9 C39 1.355(7)
N10 C47 1.290(7)
N10 N11 1.382(6)
N11 C48 1.377(7)
N12 C48 1.344(7)
N12 C62 1.350(8)
N17 C54 1.128(8)
N19 C49 1.131(9)
N20 C56 1.126(9)
N21 C51 1.135(11)
C2 C3 1.388(8)
C2 C7 1.409(8)
C3 C4 1.398(8)
C4 C5 1.371(8)
C5 C6 1.405(8)
C6 C7 1.418(7)
C6 C8 1.441(8)
C9 C10 1.404(8)
C10 C11 1.362(9)
C11 C12 1.389(9)
C12 C13 1.374(8)
C15 C16 1.385(8)
C15 C20 1.412(8)
C16 C17 1.391(9)
C17 C18 1.374(9)
C18 C19 1.418(8)
C19 C20 1.402(8)
C19 C21 1.446(8)
C22 C23 1.412(8)
C23 C24 1.356(9)
C24 C25 1.402(9)
C25 C26 1.357(8)
C28 C29 1.381(7)
C28 C33 1.404(7)
C29 C30 1.383(8)
C30 C31 1.371(8)
C31 C32 1.410(7)
C32 C33 1.411(7)
C32 C34 1.446(7)
C35 C36 1.411(7)
C36 C37 1.357(8)
C37 C38 1.392(9)
C38 C39 1.373(8)
C41 C42 1.387(8)
C41 C46 1.415(8)
C42 C43 1.394(9)
C43 C44 1.362(9)
C44 C45 1.414(8)
C45 C46 1.407(8)
C45 C47 1.446(8)
C48 C59 1.401(8)
C49 C50 1.436(10)
C51 C52 1.413(11)
C53 C54 1.462(9)
C55 C56 1.434(11)
C59 C60 1.369(9)
C60 C61 1.392(11)
C61 C62 1.356(9)
